data_4339755
loop_
_publ_author_name
'Supe\/l, Joanna'
'Abram, Ulrich'
'Hagenbach, Adelheid'
'Seppelt, Konrad'

_publ_section_title
;
 Technetium fluoride trioxide, TcO3F, preparation and properties.
;
_journal_issue 14
_journal_name_full 'Inorganic chemistry'
_journal_page_first 5591
_journal_page_last 5595
_journal_paper_doi 10.1021/ic070333y
_journal_volume 46
_journal_year 2007
_chemical_formula_moiety TcO2F2+AsF6-2HF
_chemical_formula_sum 'As F10 H2 O2 Tc'
_chemical_formula_weight 396.94
_chemical_name_common technetium-difluoride-dioxide-hexafluoroarsenate
_chemical_name_systematic
; 
 technetium-difluoride-dioxide-hexafluoroarsenate 
;
_space_group_IT_number 14
_symmetry_cell_setting monoclinic
_symmetry_space_group_name_Hall '-P 2yn'
_symmetry_space_group_name_H-M 'P 1 21/n 1'
_atom_sites_solution_hydrogens geom
_atom_sites_solution_primary direct
_atom_sites_solution_secondary difmap
_audit_creation_method SHELXL-97
_cell_angle_alpha 90.00
_cell_angle_beta 95.57(3)
_cell_angle_gamma 90.00
_cell_formula_units_Z 4
_cell_length_a 5.126(3)
_cell_length_b 8.103(7)
_cell_length_c 19.691(13)
_cell_measurement_temperature 173(2)
_cell_volume 814.0(10)
_computing_structure_refinement 'SHELXL-97 (Sheldrick, 1997)'
_computing_structure_solution 'SHELXS-97 (Sheldrick, 1990)'
_diffrn_ambient_temperature 20
_diffrn_measured_fraction_theta_full 0.995
_diffrn_measured_fraction_theta_max 0.995
_diffrn_measurement_device_type `Bruker-SMART-CCD-Diffractometer`
_diffrn_radiation_monochromator graphite
_diffrn_radiation_source 'fine-focus sealed tube'
_diffrn_radiation_type MoK\a
_diffrn_radiation_wavelength 0.71073
_diffrn_reflns_av_R_equivalents 0.0700
_diffrn_reflns_av_sigmaI/netI 0.0694
_diffrn_reflns_limit_h_max 7
_diffrn_reflns_limit_h_min -6
_diffrn_reflns_limit_k_max 11
_diffrn_reflns_limit_k_min -9
_diffrn_reflns_limit_l_max 27
_diffrn_reflns_limit_l_min -27
_diffrn_reflns_number 9436
_diffrn_reflns_theta_full 30.08
_diffrn_reflns_theta_max 30.08
_diffrn_reflns_theta_min 2.08
_exptl_absorpt_coefficient_mu 5.957
_exptl_absorpt_correction_T_max 1.000000
_exptl_absorpt_correction_T_min 0.705196
_exptl_absorpt_correction_type multi-scan
_exptl_absorpt_process_details SADABS
_exptl_crystal_colour light-yellow
_exptl_crystal_density_diffrn 3.239
_exptl_crystal_density_method 'not measured'
_exptl_crystal_description needles
_exptl_crystal_F_000 736
_exptl_crystal_size_max 0.1
_exptl_crystal_size_mid 0.03
_exptl_crystal_size_min 0.02
_refine_diff_density_max 1.258
_refine_diff_density_min -0.863
_refine_diff_density_rms 0.232
_refine_ls_extinction_method none
_refine_ls_goodness_of_fit_ref 1.035
_refine_ls_hydrogen_treatment mixed
_refine_ls_matrix_type full
_refine_ls_number_parameters 135
_refine_ls_number_reflns 2377
_refine_ls_number_restraints 0
_refine_ls_restrained_S_all 1.035
_refine_ls_R_factor_all 0.0822
_refine_ls_R_factor_gt 0.0381
_refine_ls_shift/su_max 0.000
_refine_ls_shift/su_mean 0.000
_refine_ls_structure_factor_coef Fsqd
_refine_ls_weighting_details 'calc w=1/[\s^2^(Fo^2^)+(0.0329P)^2^+1.9968P] where P=(Fo^2^+2Fc^2^)/3'
_refine_ls_weighting_scheme calc
_refine_ls_wR_factor_gt 0.0757
_refine_ls_wR_factor_ref 0.0945
_reflns_number_gt 1582
_reflns_number_total 2377
_reflns_threshold_expression >2sigma(I)
_cod_data_source_file ic070333ysi20070221_054031.cif
_cod_data_source_block tco2f2+as
_cod_original_cell_volume 813.9(10)
_cod_original_sg_symbol_H-M P2(1)/n
_cod_original_formula_sum 'H2 As F10 O2 Tc'
_cod_database_code 4339755

loop_
_symmetry_equiv_pos_as_xyz
'x, y, z'
'-x+1/2, y+1/2, -z+1/2'
'-x, -y, -z'
'x-1/2, -y-1/2, z-1/2'

loop_
_atom_site_label
_atom_site_type_symbol
_atom_site_fract_x
_atom_site_fract_y
_atom_site_fract_z
_atom_site_U_iso_or_equiv
_atom_site_adp_type
_atom_site_occupancy
_atom_site_symmetry_multiplicity
_atom_site_calc_flag
Tc Tc 0.40543(9) 0.40837(6) 0.14722(2) 0.01792(13) Uani 1 1 d
O1 O 0.2991(9) 0.2219(6) 0.1615(2) 0.0299(10) Uani 1 1 d
O2 O 0.3248(8) 0.5114(6) 0.2141(2) 0.0261(9) Uani 1 1 d
F1 F 0.7548(7) 0.3785(4) 0.16946(18) 0.0259(8) Uani 1 1 d
F2 F 0.1530(7) 0.4766(5) 0.08228(18) 0.0274(8) Uani 1 1 d
F3 F 0.5388(9) 0.3204(5) 0.04881(19) 0.0313(9) Uani 1 1 d
F4 F 0.9356(8) 0.1703(5) 0.0307(2) 0.0322(9) Uani 1 1 d
H1 H 0.687(19) 0.316(12) 0.050(5) 0.07(4) Uiso 1 1 d
H2 H 0.935(19) 0.150(11) -0.007(5) 0.07(3) Uiso 1 1 d
As As 0.68953(11) 0.83679(8) 0.13930(3) 0.01668(15) Uani 1 1 d
F11 F 0.4325(7) 0.8472(4) 0.18720(18) 0.0266(8) Uani 1 1 d
F12 F 0.5090(7) 0.9201(4) 0.07108(18) 0.0275(8) Uani 1 1 d
F13 F 0.8081(7) 1.0233(5) 0.16640(19) 0.0303(8) Uani 1 1 d
F14 F 0.8702(7) 0.7339(5) 0.20301(17) 0.0273(8) Uani 1 1 d
F15 F 0.9426(7) 0.8068(5) 0.08849(18) 0.0275(8) Uani 1 1 d
F16 F 0.5683(7) 0.6378(4) 0.10821(17) 0.0225(7) Uani 1 1 d

loop_
_atom_site_aniso_label
_atom_site_aniso_U_11
_atom_site_aniso_U_22
_atom_site_aniso_U_33
_atom_site_aniso_U_23
_atom_site_aniso_U_13
_atom_site_aniso_U_12
Tc 0.0165(2) 0.0175(3) 0.0203(2) 0.0016(2) 0.00467(17) -0.0004(2)
O1 0.022(2) 0.020(2) 0.047(3) 0.002(2) 0.003(2) -0.0037(19)
O2 0.027(2) 0.026(2) 0.026(2) 0.0016(19) 0.0089(18) 0.0021(19)
F1 0.0168(17) 0.030(2) 0.0319(19) 0.0051(15) 0.0052(14) 0.0001(14)
F2 0.0222(18) 0.027(2) 0.033(2) 0.0039(16) -0.0003(15) 0.0047(16)
F3 0.036(2) 0.033(2) 0.0249(19) -0.0071(16) 0.0082(17) 0.0030(19)
F4 0.033(2) 0.040(2) 0.025(2) -0.0051(18) 0.0096(17) 0.0023(18)
As 0.0166(3) 0.0150(3) 0.0189(3) -0.0009(2) 0.0043(2) -0.0003(2)
F11 0.0236(18) 0.028(2) 0.0303(19) -0.0062(16) 0.0109(15) -0.0016(16)
F12 0.0283(19) 0.024(2) 0.0294(19) 0.0053(15) -0.0030(15) 0.0015(16)
F13 0.033(2) 0.019(2) 0.039(2) -0.0065(16) 0.0028(17) -0.0079(16)
F14 0.0283(19) 0.031(2) 0.0208(17) 0.0030(15) -0.0048(14) 0.0011(16)
F15 0.0219(18) 0.032(2) 0.0315(19) 0.0017(16) 0.0151(15) -0.0013(16)
F16 0.0322(19) 0.0134(17) 0.0229(17) -0.0012(13) 0.0074(14) -0.0065(14)

loop_
_atom_type_symbol
_atom_type_description
_atom_type_scat_dispersion_real
_atom_type_scat_dispersion_imag
_atom_type_scat_source
O O 0.0106 0.0060 'International Tables Vol C Tables 4.2.6.8 and 6.1.1.4'
F F 0.0171 0.0103 'International Tables Vol C Tables 4.2.6.8 and 6.1.1.4'
As As 0.0499 2.0058 'International Tables Vol C Tables 4.2.6.8 and 6.1.1.4'
Tc Tc -1.4390 0.7593 'International Tables Vol C Tables 4.2.6.8 and 6.1.1.4'
H H 0.0000 0.0000 'International Tables Vol C Tables 4.2.6.8 and 6.1.1.4'

loop_
_geom_angle_atom_site_label_1
_geom_angle_atom_site_label_2
_geom_angle_atom_site_label_3
_geom_angle
O1 Tc O2 102.5(2)
O1 Tc F2 100.1(2)
O2 Tc F2 101.1(2)
O1 Tc F1 99.9(2)
O2 Tc F1 101.12(19)
F2 Tc F1 145.94(16)
O1 Tc F16 168.34(18)
O2 Tc F16 89.10(18)
F2 Tc F16 76.46(16)
F1 Tc F16 78.41(15)
O1 Tc F3 89.4(2)
O2 Tc F3 168.01(19)
F2 Tc F3 75.12(17)
F1 Tc F3 77.83(17)
F16 Tc F3 78.98(15)
Tc F3 H1 113(8)
F13 As F11 93.13(18)
F13 As F12 92.62(18)
F11 As F12 91.55(19)
F13 As F14 92.98(19)
F11 As F14 90.62(18)
F12 As F14 173.87(18)
F13 As F15 92.37(18)
F11 As F15 174.46(17)
F12 As F15 88.85(18)
F14 As F15 88.44(18)
F13 As F16 178.33(17)
F11 As F16 88.45(16)
F12 As F16 86.78(17)
F14 As F16 87.55(17)
F15 As F16 86.06(17)
As F16 Tc 139.52(18)

loop_
_geom_bond_atom_site_label_1
_geom_bond_atom_site_label_2
_geom_bond_distance
Tc O1 1.639(5)
Tc O2 1.645(4)
Tc F2 1.815(4)
Tc F1 1.818(4)
Tc F16 2.206(3)
Tc F3 2.233(4)
F3 H1 0.76(10)
F4 H2 0.75(9)
As F13 1.695(4)
As F11 1.695(3)
As F12 1.696(4)
As F14 1.703(3)
As F15 1.730(3)
As F16 1.813(3)
